data_7119474
loop_
_publ_author_name
'Hu, Fei-Long'
'Wang, Hui-Fang'
'Guo, Dong'
'Zhang, Hui'
'Lang, Jian-Ping'
'Beves, Jonathon E.'

_publ_section_title
;
 Controlled formation of chiral networks and their reversible chiroptical
 switching behaviour by UV/microwave irradiation
;
_journal_issue 51
_journal_name_full 'Chemical Communications'
_journal_page_first 7990
_journal_page_last 7993
_journal_paper_doi 10.1039/c6cc03256g
_journal_volume 52
_journal_year 2016
_chemical_formula_sum 'C36 H26 Cd N2 O4'
_chemical_formula_weight 662.99
_space_group_IT_number 92
_symmetry_cell_setting tetragonal
_symmetry_space_group_name_Hall 'P 4abw 2nw'
_symmetry_space_group_name_H-M 'P 41 21 2'
_atom_sites_solution_hydrogens geom
_atom_sites_solution_primary direct
_atom_sites_solution_secondary difmap
_audit_creation_method SHELXL-97
_audit_update_record
;
2015-10-05 deposited with the CCDC.
2016-05-27 downloaded from the CCDC.
;
_cell_angle_alpha 90.00
_cell_angle_beta 90.00
_cell_angle_gamma 90.00
_cell_formula_units_Z 8
_cell_length_a 14.4896(3)
_cell_length_b 14.4896(3)
_cell_length_c 29.1167(10)
_cell_measurement_reflns_used 9975
_cell_measurement_temperature 273(2)
_cell_measurement_theta_max 25.76
_cell_measurement_theta_min 2.43
_cell_volume 6113.0(3)
_computing_cell_refinement 'Bruker SMART'
_computing_data_collection 'Bruker SMART'
_computing_data_reduction 'Bruker SHELXTL'
_computing_molecular_graphics 'Bruker SHELXTL'
_computing_publication_material 'Bruker SHELXTL'
_computing_structure_refinement 'SHELXL-97 (Sheldrick, 1997)'
_computing_structure_solution 'SHELXS-97 (Sheldrick, 1990)'
_diffrn_ambient_temperature 273(2)
_diffrn_measured_fraction_theta_full 0.998
_diffrn_measured_fraction_theta_max 0.998
_diffrn_measurement_device_type 'CCD area detector'
_diffrn_measurement_method 'phi and omega scans'
_diffrn_radiation_monochromator graphite
_diffrn_radiation_source 'fine-focus sealed tube'
_diffrn_radiation_type MoK\a
_diffrn_radiation_wavelength 0.71073
_diffrn_reflns_av_R_equivalents 0.0579
_diffrn_reflns_av_sigmaI/netI 0.0893
_diffrn_reflns_limit_h_max 17
_diffrn_reflns_limit_h_min -17
_diffrn_reflns_limit_k_max 17
_diffrn_reflns_limit_k_min -15
_diffrn_reflns_limit_l_max 34
_diffrn_reflns_limit_l_min -7
_diffrn_reflns_number 13575
_diffrn_reflns_theta_full 25.00
_diffrn_reflns_theta_max 25.00
_diffrn_reflns_theta_min 2.43
_exptl_absorpt_coefficient_mu 0.756
_exptl_absorpt_correction_T_max 0.8634
_exptl_absorpt_correction_T_min 0.8513
_exptl_absorpt_correction_type multi-scan
_exptl_absorpt_process_details sadabs
_exptl_crystal_colour yellow
_exptl_crystal_density_diffrn 1.441
_exptl_crystal_density_method 'not measured'
_exptl_crystal_description block
_exptl_crystal_F_000 2688
_exptl_crystal_size_max 0.22
_exptl_crystal_size_mid 0.21
_exptl_crystal_size_min 0.20
_refine_diff_density_max 0.680
_refine_diff_density_min -0.387
_refine_diff_density_rms 0.089
_refine_ls_abs_structure_details 'Flack H D (1983), Acta Cryst. A39, 876-881'
_refine_ls_abs_structure_Flack -0.05(8)
_refine_ls_extinction_method none
_refine_ls_goodness_of_fit_ref 1.102
_refine_ls_hydrogen_treatment constr
_refine_ls_matrix_type full
_refine_ls_number_parameters 394
_refine_ls_number_reflns 5388
_refine_ls_number_restraints 1018
_refine_ls_restrained_S_all 1.073
_refine_ls_R_factor_all 0.1015
_refine_ls_R_factor_gt 0.0780
_refine_ls_shift/su_max 0.100
_refine_ls_shift/su_mean 0.002
_refine_ls_structure_factor_coef Fsqd
_refine_ls_weighting_details 'calc w=1/[\s^2^(Fo^2^)+(0.0258P)^2^+26.0948P] where P=(Fo^2^+2Fc^2^)/3'
_refine_ls_weighting_scheme calc
_refine_ls_wR_factor_gt 0.1771
_refine_ls_wR_factor_ref 0.1939
_reflns_number_gt 4226
_reflns_number_total 5388
_reflns_threshold_expression >2sigma(I)
_cod_data_source_file c6cc03256g2.cif
_cod_data_source_block 1424579
_cod_original_sg_symbol_H-M P4(1)2(1)2
_cod_database_code 7119474

loop_
_symmetry_equiv_pos_as_xyz
'x, y, z'
'-x, -y, z+1/2'
'-y+1/2, x+1/2, z+1/4'
'y+1/2, -x+1/2, z+3/4'
'-x+1/2, y+1/2, -z+1/4'
'x+1/2, -y+1/2, -z+3/4'
'y, x, -z'
'-y, -x, -z+1/2'

loop_
_atom_site_label
_atom_site_type_symbol
_atom_site_fract_x
_atom_site_fract_y
_atom_site_fract_z
_atom_site_U_iso_or_equiv
_atom_site_adp_type
_atom_site_occupancy
_atom_site_symmetry_multiplicity
_atom_site_calc_flag
_atom_site_refinement_flags
_atom_site_disorder_assembly
_atom_site_disorder_group
Cd1 Cd 0.67338(6) 0.57744(6) 0.05584(3) 0.0668(3) Uani 1 1 d . . .
N1 N 0.7818(6) 0.6941(6) 0.0535(3) 0.072(2) Uani 1 1 d U A .
N2 N 0.5563(7) 0.4733(7) 0.0598(3) 0.078(2) Uani 1 1 d U . .
O1 O 0.5647(6) 0.6836(6) 0.0280(2) 0.0785(18) Uani 1 1 d U . .
O2 O 0.7692(7) 0.4685(7) 0.0131(3) 0.098(2) Uani 1 1 d U . .
O3 O 0.6685(8) 0.6346(8) 0.1421(4) 0.123(2) Uani 1 1 d U . .
O4 O 0.7570(8) 0.5272(8) 0.1157(4) 0.115(2) Uani 1 1 d U . .
C1 C 0.8691(9) 0.6756(11) 0.0495(5) 0.097(3) Uani 1 1 d U . .
H1 H 0.8855 0.6141 0.0451 0.116 Uiso 1 1 calc R . .
C2 C 0.9375(10) 0.7376(10) 0.0511(5) 0.107(3) Uani 1 1 d U A .
H2 H 0.9985 0.7190 0.0476 0.129 Uiso 1 1 calc R . .
C3 C 0.9159(10) 0.8320(10) 0.0581(4) 0.102(3) Uani 1 1 d U . .
C4 C 0.8304(11) 0.8488(10) 0.0635(5) 0.101(3) Uani 1 1 d U A .
H4 H 0.8136 0.9094 0.0699 0.121 Uiso 1 1 calc R . .
C5 C 0.7586(10) 0.7826(9) 0.0606(5) 0.094(3) Uani 1 1 d U . .
H5 H 0.6971 0.8001 0.0635 0.113 Uiso 1 1 calc R A .
C6 C 0.9687(17) 0.921(2) 0.0624(10) 0.104(3) Uani 0.50 1 d PDU A 1
H6 H 0.9422 0.9722 0.0766 0.124 Uiso 0.50 1 calc PR A 1
C7 C 1.0493(17) 0.925(2) 0.0465(11) 0.106(3) Uani 0.50 1 d PDU A 1
H7 H 1.0751 0.8770 0.0299 0.127 Uiso 0.50 1 calc PR A 1
C7' C 1.012(2) 0.9566(17) 0.0637(11) 0.106(3) Uani 0.50 1 d PDU A 2
H7' H 0.9579 0.9850 0.0735 0.127 Uiso 0.50 1 calc PR A 2
C6' C 1.015(2) 0.8720(17) 0.0564(11) 0.104(3) Uani 0.50 1 d PDU A 2
H6' H 1.0682 0.8381 0.0507 0.124 Uiso 0.50 1 calc PR A 2
C8 C 1.1018(11) 1.0136(11) 0.0559(6) 0.117(3) Uani 1 1 d U . .
C9 C 1.1811(13) 1.0012(11) 0.0329(6) 0.124(3) Uani 1 1 d U A .
H9 H 1.1897 0.9462 0.0170 0.149 Uiso 1 1 calc R . .
C10 C 1.2516(12) 1.0675(13) 0.0317(7) 0.134(4) Uani 1 1 d U . .
H10 H 1.3039 1.0584 0.0137 0.161 Uiso 1 1 calc R A .
C11 C 1.2419(11) 1.1468(11) 0.0579(6) 0.118(3) Uani 1 1 d U A .
C12 C 1.1661(12) 1.1564(12) 0.0812(6) 0.129(3) Uani 1 1 d U . .
H12 H 1.1593 1.2095 0.0988 0.155 Uiso 1 1 calc R A .
C13 C 1.0936(12) 1.0921(12) 0.0816(6) 0.123(3) Uani 1 1 d U A .
H13 H 1.0409 1.1027 0.0991 0.148 Uiso 1 1 calc R . .
C14 C 1.3212(14) 1.2066(13) 0.0584(6) 0.143(4) Uani 1 1 d U . .
H14 H 1.3748 1.1792 0.0474 0.172 Uiso 1 1 calc R A .
C15 C 1.3306(14) 1.2819(12) 0.0699(6) 0.143(4) Uani 1 1 d U . .
H15 H 1.2798 1.3096 0.0838 0.172 Uiso 1 1 calc R . .
C16 C 0.5763(10) 0.3821(9) 0.0630(5) 0.091(3) Uani 1 1 d U . .
H16 H 0.6377 0.3635 0.0641 0.109 Uiso 1 1 calc R . .
C17 C 0.5060(11) 0.3149(10) 0.0648(5) 0.098(3) Uani 1 1 d U . .
H17 H 0.5204 0.2524 0.0658 0.118 Uiso 1 1 calc R . .
C18 C 0.4185(11) 0.3429(11) 0.0651(5) 0.108(3) Uani 1 1 d U . .
C19 C 0.3974(10) 0.4363(10) 0.0639(5) 0.104(3) Uani 1 1 d U . .
H19 H 0.3371 0.4580 0.0657 0.125 Uiso 1 1 calc R . .
C20 C 0.4707(9) 0.4931(9) 0.0600(5) 0.088(3) Uani 1 1 d U . .
H20 H 0.4568 0.5555 0.0571 0.106 Uiso 1 1 calc R . .
C21 C 0.5026(10) 0.7466(9) 0.0238(5) 0.082(3) Uani 1 1 d U . .
C22 C 0.4742(10) 0.7968(9) 0.0655(5) 0.093(3) Uani 1 1 d U . .
C23 C 0.5257(11) 0.7884(10) 0.1070(5) 0.108(3) Uani 1 1 d U . .
H23 H 0.5718 0.7439 0.1084 0.130 Uiso 1 1 calc R . .
C24 C 0.5110(12) 0.8433(11) 0.1458(5) 0.118(4) Uani 1 1 d U . .
H24 H 0.5489 0.8357 0.1713 0.142 Uiso 1 1 calc R . .
C25 C 0.4453(12) 0.9049(11) 0.1471(6) 0.111(4) Uani 1 1 d U . .
C26 C 0.3883(11) 0.9143(10) 0.1088(5) 0.110(4) Uani 1 1 d U . .
H26 H 0.3390 0.9553 0.1099 0.132 Uiso 1 1 calc R . .
C27 C 0.4048(11) 0.8608(9) 0.0668(5) 0.103(3) Uani 1 1 d U . .
H27 H 0.3680 0.8704 0.0411 0.124 Uiso 1 1 calc R . .
C28 C 1.0370(11) 0.5667(13) 0.3117(6) 0.121(4) Uani 1 1 d U . .
H28 H 1.0523 0.5296 0.2868 0.145 Uiso 1 1 calc R . .
C29 C 0.9725(11) 0.6180(11) 0.3058(5) 0.113(4) Uani 1 1 d DU . .
H29 H 0.9555 0.6605 0.3281 0.136 Uiso 1 1 calc R . .
C30 C 0.9206(12) 0.6113(11) 0.2615(5) 0.103(3) Uani 1 1 d DU . .
C31 C 0.9321(11) 0.5492(11) 0.2241(5) 0.104(3) Uani 1 1 d U . .
H31 H 0.9836 0.5109 0.2238 0.125 Uiso 1 1 calc R . .
C32 C 0.8724(11) 0.5434(11) 0.1895(5) 0.106(3) Uani 1 1 d U . .
H32 H 0.8843 0.5007 0.1664 0.127 Uiso 1 1 calc R . .
C33 C 0.7953(11) 0.5960(11) 0.1858(5) 0.101(3) Uani 1 1 d DU . .
C34 C 0.7791(11) 0.6616(11) 0.2200(5) 0.102(3) Uani 1 1 d U . .
H34 H 0.7288 0.7014 0.2185 0.122 Uiso 1 1 calc R . .
C35 C 0.8408(11) 0.6653(12) 0.2565(5) 0.104(3) Uani 1 1 d U . .
H35 H 0.8282 0.7075 0.2797 0.124 Uiso 1 1 calc R . .
C36 C 0.7320(10) 0.5824(12) 0.1453(5) 0.099(3) Uani 1 1 d DU . .

loop_
_atom_site_aniso_label
_atom_site_aniso_U_11
_atom_site_aniso_U_22
_atom_site_aniso_U_33
_atom_site_aniso_U_23
_atom_site_aniso_U_13
_atom_site_aniso_U_12
Cd1 0.0639(5) 0.0606(5) 0.0759(4) -0.0159(4) 0.0166(4) -0.0307(4)
N1 0.063(4) 0.066(4) 0.088(4) -0.021(4) 0.020(4) -0.030(4)
N2 0.078(5) 0.074(5) 0.083(4) -0.008(4) 0.019(4) -0.045(4)
O1 0.075(4) 0.065(4) 0.095(4) -0.021(4) 0.028(4) -0.012(3)
O2 0.100(6) 0.087(5) 0.106(5) -0.020(5) 0.026(5) -0.010(4)
O3 0.092(5) 0.143(5) 0.134(5) 0.043(5) 0.011(5) -0.014(5)
O4 0.118(5) 0.104(5) 0.122(5) 0.008(5) -0.013(5) -0.026(5)
C1 0.079(5) 0.090(5) 0.122(6) -0.018(6) 0.015(5) -0.033(5)
C2 0.083(6) 0.107(6) 0.132(6) -0.019(6) 0.005(6) -0.045(5)
C3 0.098(6) 0.096(6) 0.111(5) -0.001(6) -0.001(6) -0.055(5)
C4 0.102(6) 0.083(6) 0.117(6) -0.012(5) 0.000(6) -0.048(5)
C5 0.089(6) 0.079(5) 0.115(6) -0.024(5) 0.001(5) -0.022(5)
C6 0.094(5) 0.094(5) 0.123(5) -0.005(5) -0.004(5) -0.056(5)
C7 0.095(5) 0.094(5) 0.129(5) 0.001(5) -0.007(5) -0.061(5)
C7' 0.095(5) 0.094(5) 0.129(5) 0.001(5) -0.007(5) -0.061(5)
C6' 0.094(5) 0.094(5) 0.123(5) -0.005(5) -0.004(5) -0.056(5)
C8 0.104(6) 0.108(6) 0.139(6) 0.016(6) -0.013(6) -0.058(5)
C9 0.115(6) 0.102(6) 0.156(6) -0.005(6) -0.010(6) -0.057(6)
C10 0.117(7) 0.113(7) 0.173(7) 0.003(7) -0.005(6) -0.059(6)
C11 0.100(7) 0.097(7) 0.157(7) 0.013(6) -0.009(6) -0.077(5)
C12 0.113(7) 0.110(7) 0.164(7) 0.007(6) -0.010(6) -0.069(6)
C13 0.102(6) 0.115(6) 0.152(6) 0.008(6) -0.004(6) -0.060(5)
C14 0.139(8) 0.113(7) 0.178(8) 0.002(7) -0.011(8) -0.073(7)
C15 0.147(9) 0.112(8) 0.171(9) 0.007(8) -0.004(8) -0.072(8)
C16 0.091(6) 0.079(6) 0.102(6) -0.009(5) 0.011(6) -0.035(5)
C17 0.116(7) 0.072(6) 0.107(7) -0.004(6) 0.011(7) -0.035(6)
C18 0.105(7) 0.099(7) 0.121(7) -0.002(6) 0.005(7) -0.060(6)
C19 0.087(7) 0.097(7) 0.129(7) 0.018(7) 0.002(6) -0.044(6)
C20 0.083(6) 0.085(6) 0.096(6) 0.007(6) 0.019(6) -0.049(5)
C21 0.089(7) 0.054(6) 0.103(7) -0.018(6) 0.043(6) -0.011(5)
C22 0.096(6) 0.070(6) 0.114(6) 0.003(6) 0.047(6) 0.003(5)
C23 0.122(6) 0.082(6) 0.120(6) -0.010(5) 0.040(6) 0.010(5)
C24 0.136(8) 0.096(7) 0.122(7) -0.009(6) 0.040(7) 0.021(7)
C25 0.123(8) 0.087(7) 0.123(7) -0.009(7) 0.049(7) 0.016(7)
C26 0.114(8) 0.081(7) 0.134(8) -0.011(7) 0.040(7) 0.028(6)
C27 0.107(7) 0.081(6) 0.123(6) -0.014(6) 0.037(6) 0.005(6)
C28 0.111(8) 0.140(9) 0.110(7) 0.028(8) -0.013(7) 0.019(8)
C29 0.110(8) 0.109(8) 0.120(8) 0.043(7) -0.024(7) 0.027(7)
C30 0.108(7) 0.108(7) 0.093(6) 0.020(6) -0.022(6) 0.001(6)
C31 0.099(6) 0.106(7) 0.107(6) 0.017(6) -0.012(6) 0.008(6)
C32 0.107(6) 0.110(7) 0.101(6) 0.016(6) -0.006(6) 0.000(6)
C33 0.101(6) 0.101(6) 0.102(6) 0.014(6) -0.006(6) -0.003(6)
C34 0.099(6) 0.102(6) 0.105(6) 0.023(6) 0.002(6) 0.005(6)
C35 0.109(7) 0.105(6) 0.097(6) 0.011(6) -0.007(6) 0.009(6)
C36 0.091(6) 0.095(6) 0.110(6) 0.029(6) 0.013(5) -0.010(6)

loop_
_atom_type_symbol
_atom_type_description
_atom_type_scat_dispersion_real
_atom_type_scat_dispersion_imag
_atom_type_scat_source
C C 0.0033 0.0016 'International Tables Vol C Tables 4.2.6.8 and 6.1.1.4'
H H 0.0000 0.0000 'International Tables Vol C Tables 4.2.6.8 and 6.1.1.4'
N N 0.0061 0.0033 'International Tables Vol C Tables 4.2.6.8 and 6.1.1.4'
O O 0.0106 0.0060 'International Tables Vol C Tables 4.2.6.8 and 6.1.1.4'
Cd Cd -0.8075 1.2024 'International Tables Vol C Tables 4.2.6.8 and 6.1.1.4'

loop_
_geom_angle_atom_site_label_1
_geom_angle_atom_site_label_2
_geom_angle_atom_site_label_3
_geom_angle
_geom_angle_site_symmetry_1
_geom_angle_site_symmetry_3
O4 Cd1 N2 98.5(4) . .
O4 Cd1 N1 83.8(4) . .
N2 Cd1 N1 174.4(4) . .
O4 Cd1 O1 147.5(4) . .
N2 Cd1 O1 87.2(4) . .
N1 Cd1 O1 88.1(3) . .
O4 Cd1 O2 83.0(4) . .
N2 Cd1 O2 91.2(4) . .
N1 Cd1 O2 94.1(3) . .
O1 Cd1 O2 129.1(3) . .
O4 Cd1 O1 135.7(4) . 7
N2 Cd1 O1 92.6(3) . 7
N1 Cd1 O1 89.1(3) . 7
O1 Cd1 O1 75.3(3) . 7
O2 Cd1 O1 53.9(3) . 7
O4 Cd1 O3 51.6(4) . .
N2 Cd1 O3 98.0(3) . .
N1 Cd1 O3 79.4(3) . .
O1 Cd1 O3 96.0(3) . .
O2 Cd1 O3 134.5(4) . .
O1 Cd1 O3 166.0(3) 7 .
O4 Cd1 C36 26.2(4) . .
N2 Cd1 C36 101.5(4) . .
N1 Cd1 C36 78.3(4) . .
O1 Cd1 C36 121.3(4) . .
O2 Cd1 C36 108.9(5) . .
O1 Cd1 C36 158.3(4) 7 .
O3 Cd1 C36 25.6(4) . .
C1 N1 C5 117.2(10) . .
C1 N1 Cd1 120.9(9) . .
C5 N1 Cd1 121.6(8) . .
C20 N2 C16 115.4(10) . .
C20 N2 Cd1 125.3(9) . .
C16 N2 Cd1 119.4(9) . .
C21 O1 Cd1 165.3(8) . .
C21 O1 Cd1 90.0(7) . 7
Cd1 O1 Cd1 104.7(3) . 7
C21 O2 Cd1 91.9(8) 7 .
C36 O3 Cd1 81.7(10) . .
C36 O4 Cd1 100.1(10) . .
N1 C1 C2 125.4(15) . .
N1 C1 H1 117.3 . .
C2 C1 H1 117.3 . .
C1 C2 C3 119.3(14) . .
C1 C2 H2 120.4 . .
C3 C2 H2 120.4 . .
C4 C3 C2 114.6(12) . .
C4 C3 C6 108.7(17) . .
C2 C3 C6 136.6(18) . .
C4 C3 C6' 146.6(18) . .
C2 C3 C6' 98.7(16) . .
C6 C3 C6' 37.9(14) . .
C3 C4 C5 125.4(15) . .
C3 C4 H4 117.3 . .
C5 C4 H4 117.3 . .
N1 C5 C4 118.1(13) . .
N1 C5 H5 121.0 . .
C4 C5 H5 121.0 . .
C7 C6 C3 119(3) . .
C7 C6 H6 120.6 . .
C3 C6 H6 120.6 . .
C6 C7 C8 116(3) . .
C6 C7 H7 121.9 . .
C8 C7 H7 121.9 . .
C6' C7' C8 118(3) . .
C6' C7' H7' 121.0 . .
C8 C7' H7' 121.0 . .
C7' C6' C3 109(3) . .
C7' C6' H6' 125.3 . .
C3 C6' H6' 125.3 . .
C9 C8 C13 117.3(13) . .
C9 C8 C7 103.1(19) . .
C13 C8 C7 139.4(19) . .
C9 C8 C7' 135.8(19) . .
C13 C8 C7' 106.8(18) . .
C7 C8 C7' 32.7(15) . .
C8 C9 C10 123.0(18) . .
C8 C9 H9 118.5 . .
C10 C9 H9 118.5 . .
C11 C10 C9 118.7(18) . .
C11 C10 H10 120.7 . .
C9 C10 H10 120.7 . .
C12 C11 C10 117.5(12) . .
C12 C11 C14 127.3(17) . .
C10 C11 C14 115.1(17) . .
C11 C12 C13 124.5(19) . .
C11 C12 H12 117.7 . .
C13 C12 H12 117.7 . .
C8 C13 C12 118.8(18) . .
C8 C13 H13 120.6 . .
C12 C13 H13 120.6 . .
C15 C14 C11 132(2) . .
C15 C14 H14 114.0 . .
C11 C14 H14 114.0 . .
C14 C15 C18 128(2) . 1_665
C14 C15 H15 116.2 . .
C18 C15 H15 116.2 1_665 .
N2 C16 C17 121.4(14) . .
N2 C16 H16 119.3 . .
C17 C16 H16 119.3 . .
C18 C17 C16 118.5(14) . .
C18 C17 H17 120.7 . .
C16 C17 H17 120.7 . .
C17 C18 C19 120.5(12) . .
C17 C18 C15 127.4(16) . 1_445
C19 C18 C15 112.0(16) . 1_445
C20 C19 C18 115.1(15) . .
C20 C19 H19 122.5 . .
C18 C19 H19 122.5 . .
N2 C20 C19 129.0(14) . .
N2 C20 H20 115.5 . .
C19 C20 H20 115.5 . .
O2 C21 O1 123.7(11) 7 .
O2 C21 C22 118.6(13) 7 .
O1 C21 C22 117.7(13) . .
C27 C22 C23 114.8(13) . .
C27 C22 C21 124.1(15) . .
C23 C22 C21 120.7(13) . .
C24 C23 C22 123.8(16) . .
C24 C23 H23 118.1 . .
C22 C23 H23 118.1 . .
C25 C24 C23 121.6(18) . .
C25 C24 H24 119.2 . .
C23 C24 H24 119.2 . .
C24 C25 C26 118.4(15) . .
C24 C25 C28 120.0(18) . 8_675
C26 C25 C28 121.7(15) . 8_675
C25 C26 C27 121.2(14) . .
C25 C26 H26 119.4 . .
C27 C26 H26 119.4 . .
C22 C27 C26 120.1(15) . .
C22 C27 H27 120.0 . .
C26 C27 H27 120.0 . .
C29 C28 C25 129.0(19) . 8_765
C29 C28 H28 115.5 . .
C25 C28 H28 115.5 8_765 .
C28 C29 C30 118.2(18) . .
C28 C29 H29 120.9 . .
C30 C29 H29 120.9 . .
C35 C30 C31 111.7(14) . .
C35 C30 C29 117.9(15) . .
C31 C30 C29 129.9(15) . .
C32 C31 C30 122.9(16) . .
C32 C31 H31 118.6 . .
C30 C31 H31 118.6 . .
C31 C32 C33 124.1(18) . .
C31 C32 H32 118.0 . .
C33 C32 H32 118.0 . .
C32 C33 C34 117.6(15) . .
C32 C33 C36 119.3(16) . .
C34 C33 C36 123.0(15) . .
C35 C34 C33 117.6(15) . .
C35 C34 H34 121.2 . .
C33 C34 H34 121.2 . .
C34 C35 C30 126.1(16) . .
C34 C35 H35 117.0 . .
C30 C35 H35 117.0 . .
O3 C36 O4 125.6(15) . .
O3 C36 C33 116.5(16) . .
O4 C36 C33 117.1(15) . .
O3 C36 Cd1 72.8(9) . .
O4 C36 Cd1 53.6(8) . .
C33 C36 Cd1 159.4(10) . .

loop_
_geom_bond_atom_site_label_1
_geom_bond_atom_site_label_2
_geom_bond_distance
_geom_bond_site_symmetry_2
Cd1 O4 2.243(10) .
Cd1 N2 2.274(8) .
Cd1 N1 2.309(8) .
Cd1 O1 2.346(9) .
Cd1 O2 2.443(8) .
Cd1 O1 2.454(7) 7
Cd1 O3 2.647(12) .
Cd1 C36 2.742(15) .
N1 C1 1.299(16) .
N1 C5 1.342(16) .
N2 C20 1.273(16) .
N2 C16 1.356(16) .
O1 C21 1.288(15) .
O1 Cd1 2.454(7) 7
O2 C21 1.228(15) 7
O3 C36 1.195(17) .
O4 C36 1.231(17) .
C1 C2 1.338(16) .
C1 H1 0.9300 .
C2 C3 1.42(2) .
C2 H2 0.9300 .
C3 C4 1.27(2) .
C3 C6 1.51(3) .
C3 C6' 1.55(3) .
C4 C5 1.417(16) .
C4 H4 0.9300 .
C5 H5 0.9300 .
C6 C7 1.258(18) .
C6 H6 0.9300 .
C7 C8 1.51(3) .
C7 H7 0.9300 .
C7' C6' 1.245(18) .
C7' C8 1.56(3) .
C7' H7' 0.9300 .
C6' H6' 0.9300 .
C8 C9 1.34(2) .
C8 C13 1.37(2) .
C9 C10 1.403(18) .
C9 H9 0.9300 .
C10 C11 1.39(2) .
C10 H10 0.9300 .
C11 C12 1.30(2) .
C11 C14 1.439(17) .
C12 C13 1.404(17) .
C12 H12 0.9300 .
C13 H13 0.9300 .
C14 C15 1.15(2) .
C14 H14 0.9300 .
C15 C18 1.557(19) 1_665
C15 H15 0.9300 .
C16 C17 1.411(17) .
C16 H16 0.9300 .
C17 C18 1.33(2) .
C17 H17 0.9300 .
C18 C19 1.39(2) .
C18 C15 1.557(19) 1_445
C19 C20 1.349(15) .
C19 H19 0.9300 .
C20 H20 0.9300 .
C21 O2 1.228(15) 7
C21 C22 1.474(16) .
C22 C27 1.369(18) .
C22 C23 1.42(2) .
C23 C24 1.396(19) .
C23 H23 0.9300 .
C24 C25 1.31(2) .
C24 H24 0.9300 .
C25 C26 1.39(2) .
C25 C28 1.48(2) 8_675
C26 C27 1.466(18) .
C26 H26 0.9300 .
C27 H27 0.9300 .
C28 C29 1.21(2) .
C28 C25 1.48(2) 8_765
C28 H28 0.9300 .
C29 C30 1.495(14) .
C29 H29 0.9300 .
C30 C35 1.403(19) .
C30 C31 1.42(2) .
C31 C32 1.329(19) .
C31 H31 0.9300 .
C32 C33 1.36(2) .
C32 H32 0.9300 .
C33 C34 1.40(2) .
C33 C36 1.506(15) .
C34 C35 1.388(18) .
C34 H34 0.9300 .
C35 H35 0.9300 .

loop_
_geom_torsion_atom_site_label_1
_geom_torsion_atom_site_label_2
_geom_torsion_atom_site_label_3
_geom_torsion_atom_site_label_4
_geom_torsion
_geom_torsion_site_symmetry_1
_geom_torsion_site_symmetry_2
_geom_torsion_site_symmetry_3
_geom_torsion_site_symmetry_4
O4 Cd1 N1 C1 56.8(11) . . . .
N2 Cd1 N1 C1 172(3) . . . .
O1 Cd1 N1 C1 -154.8(11) . . . .
O2 Cd1 N1 C1 -25.8(11) . . . .
O1 Cd1 N1 C1 -79.4(11) 7 . . .
O3 Cd1 N1 C1 108.8(11) . . . .
C36 Cd1 N1 C1 82.7(11) . . . .
O4 Cd1 N1 C5 -116.9(10) . . . .
N2 Cd1 N1 C5 -2(4) . . . .
O1 Cd1 N1 C5 31.5(10) . . . .
O2 Cd1 N1 C5 160.6(10) . . . .
O1 Cd1 N1 C5 106.9(10) 7 . . .
O3 Cd1 N1 C5 -64.9(10) . . . .
C36 Cd1 N1 C5 -90.9(11) . . . .
O4 Cd1 N2 C20 129.1(11) . . . .
N1 Cd1 N2 C20 15(4) . . . .
O1 Cd1 N2 C20 -18.7(10) . . . .
O2 Cd1 N2 C20 -147.7(11) . . . .
O1 Cd1 N2 C20 -93.8(11) 7 . . .
O3 Cd1 N2 C20 77.0(11) . . . .
C36 Cd1 N2 C20 102.7(11) . . . .
O4 Cd1 N2 C16 -49.7(10) . . . .
N1 Cd1 N2 C16 -164(3) . . . .
O1 Cd1 N2 C16 162.5(9) . . . .
O2 Cd1 N2 C16 33.5(10) . . . .
O1 Cd1 N2 C16 87.4(9) 7 . . .
O3 Cd1 N2 C16 -101.8(10) . . . .
C36 Cd1 N2 C16 -76.1(10) . . . .
O4 Cd1 O1 C21 -11(3) . . . .
N2 Cd1 O1 C21 90(3) . . . .
N1 Cd1 O1 C21 -87(3) . . . .
O2 Cd1 O1 C21 179(3) . . . .
O1 Cd1 O1 C21 -176(3) 7 . . .
O3 Cd1 O1 C21 -8(3) . . . .
C36 Cd1 O1 C21 -12(3) . . . .
O4 Cd1 O1 Cd1 163.8(5) . . . 7
N2 Cd1 O1 Cd1 -94.7(3) . . . 7
N1 Cd1 O1 Cd1 88.4(3) . . . 7
O2 Cd1 O1 Cd1 -5.4(5) . . . 7
O1 Cd1 O1 Cd1 -1.2(4) 7 . . 7
O3 Cd1 O1 Cd1 167.5(3) . . . 7
C36 Cd1 O1 Cd1 163.5(4) . . . 7
O4 Cd1 O2 C21 -165.1(8) . . . 7
N2 Cd1 O2 C21 96.4(8) . . . 7
N1 Cd1 O2 C21 -81.9(8) . . . 7
O1 Cd1 O2 C21 9.0(10) . . . 7
O1 Cd1 O2 C21 4.1(7) 7 . . 7
O3 Cd1 O2 C21 -161.1(7) . . . 7
C36 Cd1 O2 C21 -160.9(8) . . . 7
O4 Cd1 O3 C36 5.5(9) . . . .
N2 Cd1 O3 C36 100.0(9) . . . .
N1 Cd1 O3 C36 -85.0(9) . . . .
O1 Cd1 O3 C36 -172.0(9) . . . .
O2 Cd1 O3 C36 0.3(11) . . . .
O1 Cd1 O3 C36 -121.1(14) 7 . . .
N2 Cd1 O4 C36 -98.8(9) . . . .
N1 Cd1 O4 C36 76.1(9) . . . .
O1 Cd1 O4 C36 -0.6(12) . . . .
O2 Cd1 O4 C36 171.0(9) . . . .
O1 Cd1 O4 C36 158.5(8) 7 . . .
O3 Cd1 O4 C36 -5.3(9) . . . .
C5 N1 C1 C2 -1(2) . . . .
Cd1 N1 C1 C2 -175.0(12) . . . .
N1 C1 C2 C3 1(3) . . . .
C1 C2 C3 C4 2(2) . . . .
C1 C2 C3 C6 179(2) . . . .
C1 C2 C3 C6' -179.2(18) . . . .
C2 C3 C4 C5 -3(2) . . . .
C6 C3 C4 C5 178.1(17) . . . .
C6' C3 C4 C5 178(3) . . . .
C1 N1 C5 C4 -0.6(19) . . . .
Cd1 N1 C5 C4 173.3(10) . . . .
C3 C4 C5 N1 3(2) . . . .
C4 C3 C6 C7 -161(3) . . . .
C2 C3 C6 C7 21(4) . . . .
C6' C3 C6 C7 19(3) . . . .
C3 C6 C7 C8 -174(2) . . . .
C8 C7' C6' C3 -171(2) . . . .
C4 C3 C6' C7' 1(5) . . . .
C2 C3 C6' C7' -178(3) . . . .
C6 C3 C6' C7' 1(3) . . . .
C6 C7 C8 C9 -176(3) . . . .
C6 C7 C8 C13 9(5) . . . .
C6 C7 C8 C7' 4(3) . . . .
C6' C7' C8 C9 19(5) . . . .
C6' C7' C8 C13 -157(3) . . . .
C6' C7' C8 C7 19(3) . . . .
C13 C8 C9 C10 -5(3) . . . .
C7 C8 C9 C10 179(2) . . . .
C7' C8 C9 C10 179(2) . . . .
C8 C9 C10 C11 4(3) . . . .
C9 C10 C11 C12 -2(3) . . . .
C9 C10 C11 C14 174.0(17) . . . .
C10 C11 C12 C13 0(3) . . . .
C14 C11 C12 C13 -175.4(18) . . . .
C9 C8 C13 C12 2(3) . . . .
C7 C8 C13 C12 176(3) . . . .
C7' C8 C13 C12 179.6(19) . . . .
C11 C12 C13 C8 0(3) . . . .
C12 C11 C14 C15 -19(4) . . . .
C10 C11 C14 C15 165(2) . . . .
C11 C14 C15 C18 -174.4(17) . . . 1_665
C20 N2 C16 C17 2.1(18) . . . .
Cd1 N2 C16 C17 -179.0(10) . . . .
N2 C16 C17 C18 -3(2) . . . .
C16 C17 C18 C19 0(2) . . . .
C16 C17 C18 C15 -176.0(14) . . . 1_445
C17 C18 C19 C20 3(2) . . . .
C15 C18 C19 C20 179.6(14) 1_445 . . .
C16 N2 C20 C19 1(2) . . . .
Cd1 N2 C20 C19 -177.4(13) . . . .
C18 C19 C20 N2 -4(2) . . . .
Cd1 O1 C21 O2 -177(2) . . . 7
Cd1 O1 C21 O2 7.5(13) 7 . . 7
Cd1 O1 C21 C22 6(4) . . . .
Cd1 O1 C21 C22 -169.8(10) 7 . . .
O2 C21 C22 C27 7(2) 7 . . .
O1 C21 C22 C27 -175.3(12) . . . .
O2 C21 C22 C23 -165.6(13) 7 . . .
O1 C21 C22 C23 11.8(19) . . . .
C27 C22 C23 C24 -3(2) . . . .
C21 C22 C23 C24 170.7(13) . . . .
C22 C23 C24 C25 3(3) . . . .
C23 C24 C25 C26 1(3) . . . .
C23 C24 C25 C28 -178.6(15) . . . 8_675
C24 C25 C26 C27 -4(2) . . . .
C28 C25 C26 C27 175.7(14) 8_675 . . .
C23 C22 C27 C26 0(2) . . . .
C21 C22 C27 C26 -173.3(13) . . . .
C25 C26 C27 C22 3(2) . . . .
C25 C28 C29 C30 -175.4(16) 8_765 . . .
C28 C29 C30 C35 174.5(16) . . . .
C28 C29 C30 C31 3(3) . . . .
C35 C30 C31 C32 -1(2) . . . .
C29 C30 C31 C32 170.5(16) . . . .
C30 C31 C32 C33 1(3) . . . .
C31 C32 C33 C34 2(2) . . . .
C31 C32 C33 C36 -179.1(14) . . . .
C32 C33 C34 C35 -3(2) . . . .
C36 C33 C34 C35 177.8(13) . . . .
C33 C34 C35 C30 3(2) . . . .
C31 C30 C35 C34 0(2) . . . .
C29 C30 C35 C34 -173.2(14) . . . .
Cd1 O3 C36 O4 -9.6(15) . . . .
Cd1 O3 C36 C33 160.1(12) . . . .
Cd1 O4 C36 O3 11.4(18) . . . .
Cd1 O4 C36 C33 -158.2(11) . . . .
C32 C33 C36 O3 -175.1(14) . . . .
C34 C33 C36 O3 4(2) . . . .
C32 C33 C36 O4 -4(2) . . . .
C34 C33 C36 O4 174.7(14) . . . .
C32 C33 C36 Cd1 -62(4) . . . .
C34 C33 C36 Cd1 117(3) . . . .
O4 Cd1 C36 O3 -170.3(16) . . . .
N2 Cd1 C36 O3 -84.4(9) . . . .
N1 Cd1 C36 O3 89.9(9) . . . .
O1 Cd1 C36 O3 9.4(10) . . . .
O2 Cd1 C36 O3 -179.8(8) . . . .
O1 Cd1 C36 O3 145.8(9) 7 . . .
N2 Cd1 C36 O4 85.8(9) . . . .
N1 Cd1 C36 O4 -99.9(9) . . . .
O1 Cd1 C36 O4 179.7(8) . . . .
O2 Cd1 C36 O4 -9.5(10) . . . .
O1 Cd1 C36 O4 -43.9(16) 7 . . .
O3 Cd1 C36 O4 170.3(16) . . . .
O4 Cd1 C36 C33 70(3) . . . .
N2 Cd1 C36 C33 155(3) . . . .
N1 Cd1 C36 C33 -30(3) . . . .
O1 Cd1 C36 C33 -111(3) . . . .
O2 Cd1 C36 C33 60(4) . . . .
O1 Cd1 C36 C33 26(4) 7 . . .
O3 Cd1 C36 C33 -120(4) . . . .
